data_1503212
loop_
_publ_author_name
'Linder, Thomas'
'Badiola, Eider'
'Baumgartner, Thomas'
'Sutherland, Todd C.'

_publ_section_title
;
 Synthesis of \p-extended thiadiazole (oxides) and their electronic
 properties.
;
_journal_issue 20
_journal_name_full 'Organic letters'
_journal_page_first 4520
_journal_page_last 4523
_journal_paper_doi 10.1021/ol1018213
_journal_volume 12
_journal_year 2010
_chemical_compound_source 'synthesis as described'
_chemical_formula_moiety 'C14 H8 N2 S1'
_chemical_formula_sum 'C14 H8 N2 S'
_chemical_formula_weight 236.28
_chemical_name_systematic
;
 ?
;
_space_group_IT_number 14
_symmetry_cell_setting monoclinic
_symmetry_space_group_name_Hall '-P 2yn'
_symmetry_space_group_name_H-M 'P 1 21/n 1'
_atom_sites_solution_hydrogens geom
_atom_sites_solution_primary direct
_atom_sites_solution_secondary difmap
_audit_creation_date 2010-06-16T16:14:58-00:00
_audit_creation_method 'WinGX routine CIF_UPDATE'
_cell_angle_alpha 90
_cell_angle_beta 92.86(2)
_cell_angle_gamma 90
_cell_formula_units_Z 4
_cell_length_a 3.80450(10)
_cell_length_b 14.6240(4)
_cell_length_c 18.5827(5)
_cell_measurement_reflns_used 0
_cell_measurement_temperature 153(2)
_cell_measurement_theta_max 0
_cell_measurement_theta_min 0
_cell_measurement_wavelength 0.71073
_cell_volume 1032.60(5)
_computing_cell_refinement 'Bruker SAINT'
_computing_data_collection 'Bruker APEX2'
_computing_data_reduction 'Bruker SAINT'
_computing_molecular_graphics 'Diamond 3.11'
_computing_publication_material 'Bruker SHELXTL'
_computing_structure_refinement 'SHELXL-97 (Sheldrick, 2008)'
_computing_structure_solution 'SHELXS-97 (Sheldrick, 2008)'
_diffrn_ambient_temperature 153(2)
_diffrn_measured_fraction_theta_full 0.913
_diffrn_measured_fraction_theta_max 0.913
_diffrn_radiation_monochromator graphite
_diffrn_radiation_probe x-ray
_diffrn_radiation_type CuK\a
_diffrn_radiation_wavelength 1.54178
_diffrn_reflns_av_R_equivalents 0.1202
_diffrn_reflns_av_unetI/netI 0.1334
_diffrn_reflns_limit_h_max 4
_diffrn_reflns_limit_h_min -4
_diffrn_reflns_limit_k_max 16
_diffrn_reflns_limit_k_min -16
_diffrn_reflns_limit_l_max 21
_diffrn_reflns_limit_l_min -21
_diffrn_reflns_number 10513
_diffrn_reflns_theta_full 69.13
_diffrn_reflns_theta_max 69.13
_diffrn_reflns_theta_min 3.85
_exptl_absorpt_coefficient_mu 2.549
_exptl_absorpt_correction_T_max 0.784
_exptl_absorpt_correction_T_min 0.693
_exptl_absorpt_correction_type numerical
_exptl_absorpt_process_details 'HKL Scalepack'
_exptl_crystal_colour colourless
_exptl_crystal_density_diffrn 1.52
_exptl_crystal_density_method 'not measured'
_exptl_crystal_description prism
_exptl_crystal_F_000 488
_exptl_crystal_size_max 0.303
_exptl_crystal_size_mid 0.14
_exptl_crystal_size_min 0.108
_refine_diff_density_max 0.647
_refine_diff_density_min -0.803
_refine_diff_density_rms 0.147
_refine_ls_extinction_method none
_refine_ls_goodness_of_fit_ref 1.105
_refine_ls_hydrogen_treatment constr
_refine_ls_matrix_type full
_refine_ls_number_parameters 154
_refine_ls_number_reflns 1770
_refine_ls_number_restraints 0
_refine_ls_restrained_S_all 1.105
_refine_ls_R_factor_all 0.1525
_refine_ls_R_factor_gt 0.0672
_refine_ls_shift/su_max 0
_refine_ls_shift/su_mean 0
_refine_ls_structure_factor_coef Fsqd
_refine_ls_weighting_details 'calc w=1/[\s^2^(Fo^2^)+(0.1645P)^2^+0.0000P] where P=(Fo^2^+2Fc^2^)/3'
_refine_ls_weighting_scheme calc
_refine_ls_wR_factor_gt 0.1888
_refine_ls_wR_factor_ref 0.2657
_reflns_number_gt 1067
_reflns_number_total 1770
_reflns_threshold_expression >2\s(I)
_cod_data_source_file ol1018213_si_002.cif
_cod_data_source_block PhenS
_cod_original_cell_volume 1032.59(5)
_cod_original_sg_symbol_H-M P21/n
_cod_original_formula_sum 'C14 H8 N2 S1'
_cod_database_code 1503212

loop_
_symmetry_equiv_pos_as_xyz
'x, y, z'
'-x+1/2, y+1/2, -z+1/2'
'-x, -y, -z'
'x-1/2, -y-1/2, z-1/2'

loop_
_atom_site_label
_atom_site_type_symbol
_atom_site_fract_x
_atom_site_fract_y
_atom_site_fract_z
_atom_site_U_iso_or_equiv
_atom_site_adp_type
_atom_site_occupancy
_atom_site_symmetry_multiplicity
_atom_site_calc_flag
_atom_site_refinement_flags
C1 C 0.0963(12) 1.0907(3) 0.3303(2) 0.0344(12) Uani 1 1 d .
C2 C 0.2581(11) 1.1303(3) 0.3920(2) 0.0339(12) Uani 1 1 d .
C3 C 0.3130(11) 1.2286(3) 0.3976(2) 0.0335(11) Uani 1 1 d .
C4 C 0.4710(11) 1.2679(3) 0.4591(2) 0.0358(12) Uani 1 1 d .
H4 H 0.5454 1.2304 0.4987 0.043 Uiso 1 1 calc R
C5 C 0.5204(13) 1.3612(3) 0.4629(3) 0.0446(13) Uani 1 1 d .
H5 H 0.6266 1.3882 0.5051 0.053 Uiso 1 1 calc R
C6 C 0.4134(12) 1.4152(3) 0.4045(2) 0.0409(12) Uani 1 1 d .
H6 H 0.4489 1.4795 0.4067 0.049 Uiso 1 1 calc R
C7 C 0.2578(11) 1.3772(2) 0.3437(3) 0.0368(12) Uani 1 1 d .
H7 H 0.1888 1.4159 0.3044 0.044 Uiso 1 1 calc R
C8 C 0.1966(11) 1.2827(3) 0.3375(2) 0.0340(12) Uani 1 1 d .
C9 C 0.0236(11) 1.2423(3) 0.2734(2) 0.0331(11) Uani 1 1 d .
C10 C -0.1003(11) 1.2939(3) 0.2135(3) 0.0398(12) Uani 1 1 d .
H10 H -0.0734 1.3584 0.2148 0.048 Uiso 1 1 calc R
C11 C -0.2569(12) 1.2548(3) 0.1539(3) 0.0424(12) Uani 1 1 d .
H11 H -0.3357 1.2922 0.1146 0.051 Uiso 1 1 calc R
C12 C -0.3037(11) 1.1600(3) 0.1499(2) 0.0432(13) Uani 1 1 d .
H12 H -0.4102 1.1329 0.1078 0.052 Uiso 1 1 calc R
C13 C -0.1941(11) 1.1068(3) 0.2075(2) 0.0375(12) Uani 1 1 d .
H13 H -0.2291 1.0425 0.2054 0.045 Uiso 1 1 calc R
C14 C -0.0307(11) 1.1462(3) 0.2695(2) 0.0336(11) Uani 1 1 d .
N1 N 0.0712(11) 0.9991(2) 0.3338(2) 0.0402(11) Uani 1 1 d .
N2 N 0.3617(9) 1.0698(2) 0.44253(19) 0.0362(10) Uani 1 1 d .
S1 S 0.2474(3) 0.96948(6) 0.41115(6) 0.0413(6) Uani 1 1 d .

loop_
_atom_site_aniso_label
_atom_site_aniso_U_11
_atom_site_aniso_U_22
_atom_site_aniso_U_33
_atom_site_aniso_U_23
_atom_site_aniso_U_13
_atom_site_aniso_U_12
C1 0.048(3) 0.0294(19) 0.026(3) -0.003(2) 0.008(2) 0.005(2)
C2 0.043(3) 0.034(2) 0.024(2) -0.005(2) 0.004(2) 0.0032(19)
C3 0.034(3) 0.038(2) 0.028(2) 0.001(2) 0.007(2) 0.002(2)
C4 0.038(3) 0.040(2) 0.030(3) -0.004(2) 0.007(2) 0.002(2)
C5 0.057(3) 0.041(2) 0.035(3) -0.012(2) 0.003(2) -0.006(2)
C6 0.053(3) 0.032(2) 0.038(3) -0.004(2) 0.008(2) -0.002(2)
C7 0.044(3) 0.032(2) 0.035(3) 0.002(2) 0.003(2) 0.0052(19)
C8 0.032(3) 0.034(2) 0.037(3) -0.001(2) 0.008(2) 0.0008(19)
C9 0.036(3) 0.037(2) 0.027(2) 0.005(2) 0.002(2) 0.003(2)
C10 0.043(3) 0.035(2) 0.041(3) 0.004(2) 0.006(2) 0.010(2)
C11 0.048(3) 0.049(2) 0.031(3) 0.005(3) 0.002(2) 0.007(2)
C12 0.053(3) 0.050(2) 0.027(3) -0.005(3) -0.001(2) 0.002(2)
C13 0.046(3) 0.038(2) 0.028(3) -0.005(2) 0.004(2) -0.004(2)
C14 0.039(3) 0.036(2) 0.026(3) 0.001(2) 0.003(2) 0.008(2)
N1 0.055(3) 0.0322(18) 0.033(3) -0.0066(19) 0.000(2) -0.0011(18)
N2 0.045(2) 0.0318(17) 0.032(2) 0.0015(19) -0.0005(18) 0.0016(17)
S1 0.0597(11) 0.0282(7) 0.0357(11) 0.0021(5) -0.0014(7) -0.0011(5)

loop_
_atom_type_symbol
_atom_type_description
_atom_type_scat_dispersion_real
_atom_type_scat_dispersion_imag
_atom_type_scat_source
C C 0.0181 0.0091 'International Tables Vol C Tables 4.2.6.8 and 6.1.1.4'
H H 0 0 'International Tables Vol C Tables 4.2.6.8 and 6.1.1.4'
N N 0.0311 0.018 'International Tables Vol C Tables 4.2.6.8 and 6.1.1.4'
S S 0.3331 0.5567 'International Tables Vol C Tables 4.2.6.8 and 6.1.1.4'

loop_
_geom_angle_atom_site_label_1
_geom_angle_atom_site_label_2
_geom_angle_atom_site_label_3
_geom_angle
N1 C1 C2 113.7(4)
N1 C1 C14 124.8(4)
C2 C1 C14 121.5(4)
N2 C2 C1 113.9(3)
N2 C2 C3 124.6(4)
C1 C2 C3 121.4(4)
C4 C3 C8 121.4(4)
C4 C3 C2 121.5(4)
C8 C3 C2 117.2(4)
C5 C4 C3 120.3(4)
C5 C4 H4 119.8
C3 C4 H4 119.8
C4 C5 C6 119.3(4)
C4 C5 H5 120.3
C6 C5 H5 120.3
C7 C6 C5 120.9(4)
C7 C6 H6 119.6
C5 C6 H6 119.6
C6 C7 C8 122.0(4)
C6 C7 H7 119
C8 C7 H7 119
C7 C8 C3 116.1(4)
C7 C8 C9 122.1(4)
C3 C8 C9 121.8(4)
C10 C9 C14 116.6(4)
C10 C9 C8 123.4(4)
C14 C9 C8 120.0(4)
C11 C10 C9 122.4(4)
C11 C10 H10 118.8
C9 C10 H10 118.8
C10 C11 C12 120.7(4)
C10 C11 H11 119.7
C12 C11 H11 119.7
C13 C12 C11 119.2(4)
C13 C12 H12 120.4
C11 C12 H12 120.4
C12 C13 C14 120.7(4)
C12 C13 H13 119.6
C14 C13 H13 119.6
C13 C14 C9 120.3(4)
C13 C14 C1 121.7(4)
C9 C14 C1 118.0(4)
C1 N1 S1 106.4(3)
C2 N2 S1 106.3(3)
N1 S1 N2 99.70(16)

loop_
_geom_bond_atom_site_label_1
_geom_bond_atom_site_label_2
_geom_bond_distance
C1 N1 1.345(4)
C1 C2 1.399(6)
C1 C14 1.454(6)
C2 N2 1.335(5)
C2 C3 1.456(5)
C3 C4 1.389(6)
C3 C8 1.420(6)
C4 C5 1.378(5)
C4 H4 0.95
C5 C6 1.387(6)
C5 H5 0.95
C6 C7 1.367(6)
C6 H6 0.95
C7 C8 1.406(5)
C7 H7 0.95
C8 C9 1.458(6)
C9 C10 1.405(5)
C9 C14 1.422(5)
C10 C11 1.357(6)
C10 H10 0.95
C11 C12 1.399(5)
C11 H11 0.95
C12 C13 1.371(5)
C12 H12 0.95
C13 C14 1.405(6)
C13 H13 0.95
N1 S1 1.614(4)
N2 S1 1.630(3)

loop_
_geom_torsion_atom_site_label_1
_geom_torsion_atom_site_label_2
_geom_torsion_atom_site_label_3
_geom_torsion_atom_site_label_4
_geom_torsion
N1 C1 C2 N2 0.8(6)
C14 C1 C2 N2 -179.5(4)
N1 C1 C2 C3 179.1(4)
C14 C1 C2 C3 -1.2(7)
N2 C2 C3 C4 -2.4(7)
C1 C2 C3 C4 179.4(4)
N2 C2 C3 C8 177.8(4)
C1 C2 C3 C8 -0.3(6)
C8 C3 C4 C5 -0.4(7)
C2 C3 C4 C5 179.9(4)
C3 C4 C5 C6 -0.6(7)
C4 C5 C6 C7 0.5(7)
C5 C6 C7 C8 0.4(7)
C6 C7 C8 C3 -1.3(6)
C6 C7 C8 C9 178.6(4)
C4 C3 C8 C7 1.3(6)
C2 C3 C8 C7 -179.0(4)
C4 C3 C8 C9 -178.7(4)
C2 C3 C8 C9 1.1(6)
C7 C8 C9 C10 -1.1(6)
C3 C8 C9 C10 178.9(4)
C7 C8 C9 C14 179.6(4)
C3 C8 C9 C14 -0.4(6)
C14 C9 C10 C11 -1.5(6)
C8 C9 C10 C11 179.2(4)
C9 C10 C11 C12 0.4(7)
C10 C11 C12 C13 1.0(7)
C11 C12 C13 C14 -1.1(6)
C12 C13 C14 C9 0.0(6)
C12 C13 C14 C1 -178.3(4)
C10 C9 C14 C13 1.3(6)
C8 C9 C14 C13 -179.4(4)
C10 C9 C14 C1 179.6(4)
C8 C9 C14 C1 -1.0(6)
N1 C1 C14 C13 -0.1(7)
C2 C1 C14 C13 -179.9(4)
N1 C1 C14 C9 -178.5(4)
C2 C1 C14 C9 1.8(6)
C2 C1 N1 S1 -0.3(5)
C14 C1 N1 S1 180.0(4)
C1 C2 N2 S1 -0.9(5)
C3 C2 N2 S1 -179.1(4)
C1 N1 S1 N2 -0.2(3)
C2 N2 S1 N1 0.6(3)

loop_
_cod_related_entry_id
_cod_related_entry_code
_cod_related_entry_database
1 10572656 ChemSpider
